data_2103421
loop_
_publ_author_name
'Herbstein, Frank H.'
'Hu, Shengzhi'
'Kapon, Moshe'

_publ_section_title
;
 Some errors from the crystallographic literature, some amplifications
 and a questionable result
;
_journal_issue 5
_journal_name_full 'Acta Crystallographica Section B'
_journal_page_first 884
_journal_page_last 892
_journal_paper_doi 10.1107/S0108768102010261
_journal_volume 58
_journal_year 2002
_chemical_formula_sum 'C43 H54 N6 Ni O13'
_chemical_formula_weight 921.63
_chemical_name_systematic
;
{[Ni(1,4-bis(4-pyridyl)benzene)2-(H2O)2](benzene).-5MeOH.2(NO3)2}
;
_space_group_IT_number 15
_symmetry_cell_setting monoclinic
_symmetry_space_group_name_Hall '-C 2yc'
_symmetry_space_group_name_H-M 'C 1 2/c 1'
_cell_angle_alpha 90.00
_cell_angle_beta 114.785
_cell_angle_gamma 90.00
_cell_formula_units_Z 4
_cell_length_a 16.854
_cell_length_b 15.626
_cell_length_c 19.144
_cell_volume 4577.364
_diffrn_ambient_temperature 193
_cod_data_source_file bm0053.cif
_cod_data_source_block number_11
_cod_original_cell_volume 4577.5
_cod_original_sg_symbol_H-M C2/c
_cod_original_formula_sum ' C43 H54 N6 Ni O13'
_cod_database_code 2103421

loop_
_symmetry_equiv_pos_as_xyz
'x, y, z'
'x, -y, z + 1/2'
'-x, y,  -z + 1/2'
'-x, -y, -z '
'x + 1/2, y + 1/2, z'
'x + 1/2, -y + 1/2, z + 1/2'
'-x + 1/2, y + 1/2,  -z + 1/2'
'-x + 1/2, -y + 1/2, -z '

loop_
_atom_site_label
_atom_site_fract_x
_atom_site_fract_y
_atom_site_fract_z
Ni1 0.0000 0.5414 0.2500
N11B 0.0000 0.4057 0.2500
N31B 0.0000 0.6766 0.2500
C13B 0.0000 0.2258 0.2500
C24B 0.0000 0.9516 0.2500
C21B 0.0000 0.1315 0.2500
C33B 0.0000 0.8567 0.2500
C11,15B 0.0506 0.3611 0.2245
C12,14B 0.0519 0.2725 0.2232
C22,26B 0.0024 0.0861 0.1884
C23,25B 0.0015 0.9973 0.1878
C31,35B 0.0386 0.7215 0.3155
C32,34B 0.0401 0.8098 0.3182
N11,31A 0.8664 0.4625 0.6757
C11,35A 0.8083 0.4125 0.6873
C12,34A 0.7192 0.4182 0.6441
C13,33A 0.6862 0.4793 0.5862
C14,32A 0.7469 0.5304 0.5732
C15,31A 0.8347 0.5197 0.6186
C21,24A 0.5907 0.4899 0.5409
C22,25A 0.5357 0.4186 0.5187
C23,26A 0.4464 0.4286 0.4789
N100,200 0.0509 0.3270 0.0079
O101,203 0.0862 0.2979 0.0736
O102,201 -0.0086 0.2879 -0.0419
O103,202 0.0793 0.3964 -0.0088
O11,12A -0.0288 0.5420 0.3472
C101,105 0.2992 0.7836 -0.0364
C102,104 0.2091 0.7758 -0.0764
C103,106 0.1599 0.7422 -0.0401
O1,3M 0.3300 0.0278 -0.1371
C1,3M 0.2538 -0.0084 -0.1416
C2,4M 0.1972 0.8112 0.2144
O2,4M 0.2472 0.7782 0.2844
C5M 0.2500 0.2500 0.0000
O5M 0.2600 0.3003 0.0536
